data_1535007
loop_
_publ_author_name
'Beck, J.'
'Fischer, A.'
'Stankowski, A.'

_publ_section_title
;
 Polymere, bandfoermige Tellurkationen in den Strukturen des
 Chloroberyllats Te7 (Be2 Cl6) und des Chlorobismuthats (Te4) (Te10) (Bi4
 Cl16)
;
_journal_name_full 'Zeitschrift fuer Anorganische und Allgemeine Chemie'
_journal_page_first 2542
_journal_page_last 2548
_journal_volume 628
_journal_year 2002
_chemical_formula_sum 'Bi4 Cl16 Te14'
_chemical_name_systematic '(Te4) (Te10) (Bi4 Cl16)'
_space_group_IT_number 2
_symmetry_space_group_name_Hall '-P 1'
_symmetry_space_group_name_H-M 'P -1'
_cell_angle_alpha 102.09
_cell_angle_beta 95.05
_cell_angle_gamma 96.69
_cell_formula_units_Z 1
_cell_length_a 5.472
_cell_length_b 13.211
_cell_length_c 14.901
_cell_volume 1039.104
_citation_journal_id_ASTM ZAACAB
_cod_data_source_file Beck_ZAACAB_2002_805.cif
_cod_data_source_block Bi4Cl16Te14
_cod_database_code 1535007

loop_
_symmetry_equiv_pos_as_xyz
x,y,z
-x,-y,-z

loop_
_atom_site_label
_atom_site_type_symbol
_atom_site_fract_x
_atom_site_fract_y
_atom_site_fract_z
_atom_site_occupancy
_atom_site_U_iso_or_equiv
Te2 Te -0.0614 0.35055 0.9527 1 0.0
Cl7 Cl-1 0.6489 0.7246 0.7713 1 0.0
Te3 Te 0.2307 0.15912 0.96516 1 0.0
Cl8 Cl-1 0.2099 0.8484 0.8907 1 0.0
Te6 Te -0.445 0.14736 0.56202 1 0.0
Cl6 Cl-1 0.3497 0.9211 0.6881 1 0.0
Te5 Te -0.4672 0.18976 0.82963 1 0.0
Bi1 Bi+3 0.09693 0.40872 0.61337 1 0.0
Cl1 Cl-1 -0.0015 0.237 0.6925 1 0.0
Te1 Te -0.3589 0.50985 0.9282 1 0.0
Cl2 Cl-1 0.5326 0.3984 0.6744 1 0.0
Cl3 Cl-1 0.2841 0.5756 0.5566 1 0.0
Cl5 Cl-1 0.0966 0.5491 0.783 1 0.0
Te4 Te -0.1663 0.04001 0.84979 1 0.0
Bi2 Bi+3 0.20922 0.74228 0.72733 1 0.0
Te7 Te -0.1819 -0.01665 0.5656 1 0.0
Cl4 Cl-1 0.1577 0.2661 0.4648 1 0.0
